data_4308442
loop_
_publ_author_name
'Qisheng Lin'
'John D. Corbett'

_publ_section_title
;
Mg35Cu24Ga53: A Three-Dimensional Cubic Network Composed of
Interconnected Cu6Ga6 Icosahedra, Mg-Centered Ga16 Icosioctahedra, and a
Magnesium Lattice
;
_journal_name_full 'Inorganic Chemistry'
_journal_page_first 512
_journal_page_last 518
_journal_paper_doi 10.1021/ic040075u
_journal_volume 44
_journal_year 2005
_chemical_formula_sum 'Cu24 Ga52.67 Mg35.07'
_chemical_formula_weight 6049.43
_chemical_name_systematic
;
  ?
;
_space_group_IT_number 227
_symmetry_cell_setting cubic
_symmetry_space_group_name_Hall '-F 4vw 2vw 3'
_symmetry_space_group_name_H-M 'F d -3 m :2'
_atom_sites_solution_hydrogens geom
_atom_sites_solution_primary direct
_atom_sites_solution_secondary difmap
_audit_creation_method SHELXL-97
_cell_angle_alpha 90.00
_cell_angle_beta 90.00
_cell_angle_gamma 90.00
_cell_formula_units_Z 4
_cell_length_a 19.8646(7)
_cell_length_b 19.8646(7)
_cell_length_c 19.8646(7)
_cell_measurement_temperature 293(2)
_cell_volume 7838.6(5)
_computing_structure_refinement 'SHELXL-97 (Sheldrick, 1997)'
_computing_structure_solution 'SHELXS-97 (Sheldrick, 1990)'
_diffrn_ambient_temperature 293(2)
_diffrn_measured_fraction_theta_full 1.000
_diffrn_measured_fraction_theta_max 1.000
_diffrn_radiation_monochromator graphite
_diffrn_radiation_source 'fine-focus sealed tube'
_diffrn_radiation_type MoK\a
_diffrn_radiation_wavelength 0.71073
_diffrn_reflns_av_R_equivalents 0.1058
_diffrn_reflns_av_sigmaI/netI 0.0443
_diffrn_reflns_limit_h_max 23
_diffrn_reflns_limit_h_min 0
_diffrn_reflns_limit_k_max 23
_diffrn_reflns_limit_k_min 0
_diffrn_reflns_limit_l_max 23
_diffrn_reflns_limit_l_min -23
_diffrn_reflns_number 3416
_diffrn_reflns_theta_full 25.05
_diffrn_reflns_theta_max 25.05
_diffrn_reflns_theta_min 1.78
_exptl_absorpt_coefficient_mu 24.377
_exptl_crystal_density_diffrn 5.126
_exptl_crystal_density_method 'not measured'
_exptl_crystal_F_000 10998
_refine_diff_density_max 1.104
_refine_diff_density_min -1.181
_refine_diff_density_rms 0.201
_refine_ls_extinction_coef 0.000098(6)
_refine_ls_extinction_expression Fc^*^=kFc[1+0.001xFc^2^\l^3^/sin(2\q)]^-1/4^
_refine_ls_extinction_method SHELXL
_refine_ls_goodness_of_fit_ref 1.049
_refine_ls_hydrogen_treatment mixed
_refine_ls_matrix_type full
_refine_ls_number_parameters 34
_refine_ls_number_reflns 374
_refine_ls_number_restraints 0
_refine_ls_restrained_S_all 1.049
_refine_ls_R_factor_all 0.0577
_refine_ls_R_factor_gt 0.0261
_refine_ls_shift/su_max 0.000
_refine_ls_shift/su_mean 0.000
_refine_ls_structure_factor_coef Fsqd
_refine_ls_weighting_details 'calc w=1/[\s^2^(Fo^2^)+(0.0114P)^2^+144.1238P] where P=(Fo^2^+2Fc^2^)/3'
_refine_ls_weighting_scheme calc
_refine_ls_wR_factor_gt 0.0465
_refine_ls_wR_factor_ref 0.0530
_reflns_number_gt 255
_reflns_number_total 374
_reflns_threshold_expression >2sigma(I)
_cod_data_source_file ic040075u_2.cif
_cod_data_source_block f2_Rigaku
_cod_original_sg_symbol_H-M 'F d -3 m'
_cod_database_code 4308442

loop_
_symmetry_equiv_pos_as_xyz
'x, y, z'
'-x+3/4, -y+1/4, z+1/2'
'-x+1/4, y+1/2, -z+3/4'
'x+1/2, -y+3/4, -z+1/4'
'z, x, y'
'z+1/2, -x+3/4, -y+1/4'
'-z+3/4, -x+1/4, y+1/2'
'-z+1/4, x+1/2, -y+3/4'
'y, z, x'
'-y+1/4, z+1/2, -x+3/4'
'y+1/2, -z+3/4, -x+1/4'
'-y+3/4, -z+1/4, x+1/2'
'y+3/4, x+1/4, -z+1/2'
'-y, -x, -z'
'y+1/4, -x+1/2, z+3/4'
'-y+1/2, x+3/4, z+1/4'
'x+3/4, z+1/4, -y+1/2'
'-x+1/2, z+3/4, y+1/4'
'-x, -z, -y'
'x+1/4, -z+1/2, y+3/4'
'z+3/4, y+1/4, -x+1/2'
'z+1/4, -y+1/2, x+3/4'
'-z+1/2, y+3/4, x+1/4'
'-z, -y, -x'
'x, y+1/2, z+1/2'
'-x+3/4, -y+3/4, z+1'
'-x+1/4, y+1, -z+5/4'
'x+1/2, -y+5/4, -z+3/4'
'z, x+1/2, y+1/2'
'z+1/2, -x+5/4, -y+3/4'
'-z+3/4, -x+3/4, y+1'
'-z+1/4, x+1, -y+5/4'
'y, z+1/2, x+1/2'
'-y+1/4, z+1, -x+5/4'
'y+1/2, -z+5/4, -x+3/4'
'-y+3/4, -z+3/4, x+1'
'y+3/4, x+3/4, -z+1'
'-y, -x+1/2, -z+1/2'
'y+1/4, -x+1, z+5/4'
'-y+1/2, x+5/4, z+3/4'
'x+3/4, z+3/4, -y+1'
'-x+1/2, z+5/4, y+3/4'
'-x, -z+1/2, -y+1/2'
'x+1/4, -z+1, y+5/4'
'z+3/4, y+3/4, -x+1'
'z+1/4, -y+1, x+5/4'
'-z+1/2, y+5/4, x+3/4'
'-z, -y+1/2, -x+1/2'
'x+1/2, y, z+1/2'
'-x+5/4, -y+1/4, z+1'
'-x+3/4, y+1/2, -z+5/4'
'x+1, -y+3/4, -z+3/4'
'z+1/2, x, y+1/2'
'z+1, -x+3/4, -y+3/4'
'-z+5/4, -x+1/4, y+1'
'-z+3/4, x+1/2, -y+5/4'
'y+1/2, z, x+1/2'
'-y+3/4, z+1/2, -x+5/4'
'y+1, -z+3/4, -x+3/4'
'-y+5/4, -z+1/4, x+1'
'y+5/4, x+1/4, -z+1'
'-y+1/2, -x, -z+1/2'
'y+3/4, -x+1/2, z+5/4'
'-y+1, x+3/4, z+3/4'
'x+5/4, z+1/4, -y+1'
'-x+1, z+3/4, y+3/4'
'-x+1/2, -z, -y+1/2'
'x+3/4, -z+1/2, y+5/4'
'z+5/4, y+1/4, -x+1'
'z+3/4, -y+1/2, x+5/4'
'-z+1, y+3/4, x+3/4'
'-z+1/2, -y, -x+1/2'
'x+1/2, y+1/2, z'
'-x+5/4, -y+3/4, z+1/2'
'-x+3/4, y+1, -z+3/4'
'x+1, -y+5/4, -z+1/4'
'z+1/2, x+1/2, y'
'z+1, -x+5/4, -y+1/4'
'-z+5/4, -x+3/4, y+1/2'
'-z+3/4, x+1, -y+3/4'
'y+1/2, z+1/2, x'
'-y+3/4, z+1, -x+3/4'
'y+1, -z+5/4, -x+1/4'
'-y+5/4, -z+3/4, x+1/2'
'y+5/4, x+3/4, -z+1/2'
'-y+1/2, -x+1/2, -z'
'y+3/4, -x+1, z+3/4'
'-y+1, x+5/4, z+1/4'
'x+5/4, z+3/4, -y+1/2'
'-x+1, z+5/4, y+1/4'
'-x+1/2, -z+1/2, -y'
'x+3/4, -z+1, y+3/4'
'z+5/4, y+3/4, -x+1/2'
'z+3/4, -y+1, x+3/4'
'-z+1, y+5/4, x+1/4'
'-z+1/2, -y+1/2, -x'
'-x, -y, -z'
'x-3/4, y-1/4, -z-1/2'
'x-1/4, -y-1/2, z-3/4'
'-x-1/2, y-3/4, z-1/4'
'-z, -x, -y'
'-z-1/2, x-3/4, y-1/4'
'z-3/4, x-1/4, -y-1/2'
'z-1/4, -x-1/2, y-3/4'
'-y, -z, -x'
'y-1/4, -z-1/2, x-3/4'
'-y-1/2, z-3/4, x-1/4'
'y-3/4, z-1/4, -x-1/2'
'-y-3/4, -x-1/4, z-1/2'
'y, x, z'
'-y-1/4, x-1/2, -z-3/4'
'y-1/2, -x-3/4, -z-1/4'
'-x-3/4, -z-1/4, y-1/2'
'x-1/2, -z-3/4, -y-1/4'
'x, z, y'
'-x-1/4, z-1/2, -y-3/4'
'-z-3/4, -y-1/4, x-1/2'
'-z-1/4, y-1/2, -x-3/4'
'z-1/2, -y-3/4, -x-1/4'
'z, y, x'
'-x, -y+1/2, -z+1/2'
'x-3/4, y+1/4, -z'
'x-1/4, -y, z-1/4'
'-x-1/2, y-1/4, z+1/4'
'-z, -x+1/2, -y+1/2'
'-z-1/2, x-1/4, y+1/4'
'z-3/4, x+1/4, -y'
'z-1/4, -x, y-1/4'
'-y, -z+1/2, -x+1/2'
'y-1/4, -z, x-1/4'
'-y-1/2, z-1/4, x+1/4'
'y-3/4, z+1/4, -x'
'-y-3/4, -x+1/4, z'
'y, x+1/2, z+1/2'
'-y-1/4, x, -z-1/4'
'y-1/2, -x-1/4, -z+1/4'
'-x-3/4, -z+1/4, y'
'x-1/2, -z-1/4, -y+1/4'
'x, z+1/2, y+1/2'
'-x-1/4, z, -y-1/4'
'-z-3/4, -y+1/4, x'
'-z-1/4, y, -x-1/4'
'z-1/2, -y-1/4, -x+1/4'
'z, y+1/2, x+1/2'
'-x+1/2, -y, -z+1/2'
'x-1/4, y-1/4, -z'
'x+1/4, -y-1/2, z-1/4'
'-x, y-3/4, z+1/4'
'-z+1/2, -x, -y+1/2'
'-z, x-3/4, y+1/4'
'z-1/4, x-1/4, -y'
'z+1/4, -x-1/2, y-1/4'
'-y+1/2, -z, -x+1/2'
'y+1/4, -z-1/2, x-1/4'
'-y, z-3/4, x+1/4'
'y-1/4, z-1/4, -x'
'-y-1/4, -x-1/4, z'
'y+1/2, x, z+1/2'
'-y+1/4, x-1/2, -z-1/4'
'y, -x-3/4, -z+1/4'
'-x-1/4, -z-1/4, y'
'x, -z-3/4, -y+1/4'
'x+1/2, z, y+1/2'
'-x+1/4, z-1/2, -y-1/4'
'-z-1/4, -y-1/4, x'
'-z+1/4, y-1/2, -x-1/4'
'z, -y-3/4, -x+1/4'
'z+1/2, y, x+1/2'
'-x+1/2, -y+1/2, -z'
'x-1/4, y+1/4, -z-1/2'
'x+1/4, -y, z-3/4'
'-x, y-1/4, z-1/4'
'-z+1/2, -x+1/2, -y'
'-z, x-1/4, y-1/4'
'z-1/4, x+1/4, -y-1/2'
'z+1/4, -x, y-3/4'
'-y+1/2, -z+1/2, -x'
'y+1/4, -z, x-3/4'
'-y, z-1/4, x-1/4'
'y-1/4, z+1/4, -x-1/2'
'-y-1/4, -x+1/4, z-1/2'
'y+1/2, x+1/2, z'
'-y+1/4, x, -z-3/4'
'y, -x-1/4, -z-1/4'
'-x-1/4, -z+1/4, y-1/2'
'x, -z-1/4, -y-1/4'
'x+1/2, z+1/2, y'
'-x+1/4, z, -y-3/4'
'-z-1/4, -y+1/4, x-1/2'
'-z+1/4, y, -x-3/4'
'z, -y-1/4, -x-1/4'
'z+1/2, y+1/2, x'

loop_
_atom_site_label
_atom_site_type_symbol
_atom_site_fract_x
_atom_site_fract_y
_atom_site_fract_z
_atom_site_U_iso_or_equiv
_atom_site_adp_type
_atom_site_occupancy
_atom_site_symmetry_multiplicity
_atom_site_calc_flag
_atom_site_refinement_flags
_atom_site_disorder_assembly
_atom_site_disorder_group
Cu Cu 0.03981(3) 0.03981(3) 0.37824(7) 0.0106(3) Uani 1 2 d S . .
Ga1 Ga 0.07850(4) 0.07850(4) 0.26765(5) 0.0136(3) Uani 1 2 d S . .
Ga2 Ga 0.08015(4) 0.08015(4) 0.48719(5) 0.0099(3) Uani 1 2 d S . .
Ga3 Ga 0.03926(12) 0.03926(12) 0.03926(12) 0.0292(14) Uani 0.584(8) 6 d SP . .
Mg1 Mg 0.31576(11) 0.31576(11) 0.12999(18) 0.0142(7) Uani 1 2 d S . .
Mg2 Mg 0.28082(17) 0.28082(17) 0.28082(17) 0.0125(13) Uani 1 6 d S . .
Mg3 Mg 0.3750 0.3750 0.3750 0.011 Uiso 1 24 d S . .
Mg4 Mg 0.1250 0.1250 0.1250 0.011 Uiso 0.53(2) 24 d SP . .

loop_
_atom_site_aniso_label
_atom_site_aniso_U_11
_atom_site_aniso_U_22
_atom_site_aniso_U_33
_atom_site_aniso_U_23
_atom_site_aniso_U_13
_atom_site_aniso_U_12
Cu 0.0110(4) 0.0110(4) 0.0099(6) -0.0002(4) -0.0002(4) -0.0019(4)
Ga1 0.0150(4) 0.0150(4) 0.0107(6) 0.0006(3) 0.0006(3) -0.0038(4)
Ga2 0.0100(4) 0.0100(4) 0.0096(6) 0.0006(3) 0.0006(3) -0.0003(4)
Ga3 0.0292(14) 0.0292(14) 0.0292(14) 0.0016(10) 0.0016(10) 0.0016(10)
Mg1 0.0132(10) 0.0132(10) 0.0162(16) 0.0002(13) 0.0002(13) 0.0030(12)
Mg2 0.0125(13) 0.0125(13) 0.0125(13) 0.0011(13) 0.0011(13) 0.0011(13)

loop_
_atom_type_symbol
_atom_type_description
_atom_type_scat_dispersion_real
_atom_type_scat_dispersion_imag
_atom_type_scat_source
Mg Mg 0.0486 0.0363 'International Tables Vol C Tables 4.2.6.8 and 6.1.1.4'
Cu Cu 0.3201 1.2651 'International Tables Vol C Tables 4.2.6.8 and 6.1.1.4'
Ga Ga 0.2307 1.6083 'International Tables Vol C Tables 4.2.6.8 and 6.1.1.4'

loop_
_geom_angle_atom_site_label_1
_geom_angle_atom_site_label_2
_geom_angle_atom_site_label_3
_geom_angle
_geom_angle_site_symmetry_1
_geom_angle_site_symmetry_3
_geom_angle_publ_flag
Ga2 Cu Ga1 126.04(5) . . ?
Ga2 Cu Ga2 95.01(6) . 149 ?
Ga1 Cu Ga2 129.97(5) . 149 ?
Ga2 Cu Ga2 95.01(6) . 129 ?
Ga1 Cu Ga2 129.97(5) . 129 ?
Ga2 Cu Ga2 60.85(5) 149 129 ?
Ga2 Cu Mg2 161.93(13) . 50_454 ?
Ga1 Cu Mg2 72.04(13) . 50_454 ?
Ga2 Cu Mg2 69.56(11) 149 50_454 ?
Ga2 Cu Mg2 69.56(11) 129 50_454 ?
Ga2 Cu Cu 58.55(4) . 129 ?
Ga1 Cu Cu 121.143(12) . 129 ?
Ga2 Cu Cu 103.53(3) 149 129 ?
Ga2 Cu Cu 53.92(3) 129 129 ?
Mg2 Cu Cu 114.55(7) 50_454 129 ?
Ga2 Cu Cu 58.55(4) . 149 ?
Ga1 Cu Cu 121.143(12) . 149 ?
Ga2 Cu Cu 53.92(3) 149 149 ?
Ga2 Cu Cu 103.53(3) 129 149 ?
Mg2 Cu Cu 114.55(7) 50_454 149 ?
Cu Cu Cu 108.68(4) 129 149 ?
Ga2 Cu Mg1 115.75(6) . 60_454 ?
Ga1 Cu Mg1 70.86(7) . 60_454 ?
Ga2 Cu Mg1 119.51(7) 149 60_454 ?
Ga2 Cu Mg1 65.47(7) 129 60_454 ?
Mg2 Cu Mg1 67.34(6) 50_454 60_454 ?
Cu Cu Mg1 61.43(6) 129 60_454 ?
Cu Cu Mg1 168.00(7) 149 60_454 ?
Ga2 Cu Mg1 115.75(6) . 55_454 ?
Ga1 Cu Mg1 70.86(7) . 55_454 ?
Ga2 Cu Mg1 65.47(7) 149 55_454 ?
Ga2 Cu Mg1 119.51(7) 129 55_454 ?
Mg2 Cu Mg1 67.34(6) 50_454 55_454 ?
Cu Cu Mg1 168.00(7) 129 55_454 ?
Cu Cu Mg1 61.43(6) 149 55_454 ?
Mg1 Cu Mg1 127.34(11) 60_454 55_454 ?
Ga2 Cu Mg1 66.96(8) . 124_655 ?
Ga1 Cu Mg1 69.30(8) . 124_655 ?
Ga2 Cu Mg1 111.36(6) 149 124_655 ?
Ga2 Cu Mg1 160.46(10) 129 124_655 ?
Mg2 Cu Mg1 126.58(12) 50_454 124_655 ?
Cu Cu Mg1 116.57(8) 129 124_655 ?
Cu Cu Mg1 61.28(7) 149 124_655 ?
Mg1 Cu Mg1 128.11(9) 60_454 124_655 ?
Mg1 Cu Mg1 66.04(11) 55_454 124_655 ?
Ga2 Cu Mg1 66.96(8) . 99_566 ?
Ga1 Cu Mg1 69.30(8) . 99_566 ?
Ga2 Cu Mg1 160.46(10) 149 99_566 ?
Ga2 Cu Mg1 111.36(6) 129 99_566 ?
Mg2 Cu Mg1 126.58(12) 50_454 99_566 ?
Cu Cu Mg1 61.28(7) 129 99_566 ?
Cu Cu Mg1 116.57(8) 149 99_566 ?
Mg1 Cu Mg1 66.04(11) 60_454 99_566 ?
Mg1 Cu Mg1 128.11(9) 55_454 99_566 ?
Mg1 Cu Mg1 69.62(10) 124_655 99_566 ?
Cu Ga1 Ga1 116.33(3) . 50_454 ?
Cu Ga1 Ga1 114.33(3) . 32_544 ?
Ga1 Ga1 Ga1 120.0 50_454 32_544 ?
Cu Ga1 Ga1 114.33(3) . 83_445 ?
Ga1 Ga1 Ga1 120.0 50_454 83_445 ?
Ga1 Ga1 Ga1 60.0 32_544 83_445 ?
Cu Ga1 Ga3 122.50(8) . 76_445 ?
Ga1 Ga1 Ga3 63.85(3) 50_454 76_445 ?
Ga1 Ga1 Ga3 62.90(3) 32_544 76_445 ?
Ga1 Ga1 Ga3 110.92(6) 83_445 76_445 ?
Cu Ga1 Ga3 122.50(8) . 27_544 ?
Ga1 Ga1 Ga3 63.85(3) 50_454 27_544 ?
Ga1 Ga1 Ga3 110.92(6) 32_544 27_544 ?
Ga1 Ga1 Ga3 62.90(3) 83_445 27_544 ?
Ga3 Ga1 Ga3 108.71(13) 76_445 27_544 ?
Cu Ga1 Mg1 62.48(5) . 124_655 ?
Ga1 Ga1 Mg1 64.86(3) 50_454 124_655 ?
Ga1 Ga1 Mg1 174.97(3) 32_544 124_655 ?
Ga1 Ga1 Mg1 117.06(6) 83_445 124_655 ?
Ga3 Ga1 Mg1 121.96(6) 76_445 124_655 ?
Ga3 Ga1 Mg1 69.50(9) 27_544 124_655 ?
Cu Ga1 Mg1 62.48(5) . 99_566 ?
Ga1 Ga1 Mg1 64.86(3) 50_454 99_566 ?
Ga1 Ga1 Mg1 117.06(6) 32_544 99_566 ?
Ga1 Ga1 Mg1 174.97(3) 83_445 99_566 ?
Ga3 Ga1 Mg1 69.50(9) 76_445 99_566 ?
Ga3 Ga1 Mg1 121.96(6) 27_544 99_566 ?
Mg1 Ga1 Mg1 65.53(12) 124_655 99_566 ?
Cu Ga1 Mg2 58.80(6) . 50_454 ?
Ga1 Ga1 Mg2 175.13(6) 50_454 50_454 ?
Ga1 Ga1 Mg2 64.01(5) 32_544 50_454 ?
Ga1 Ga1 Mg2 64.01(5) 83_445 50_454 ?
Ga3 Ga1 Mg2 118.13(3) 76_445 50_454 ?
Ga3 Ga1 Mg2 118.13(3) 27_544 50_454 ?
Mg1 Ga1 Mg2 111.20(6) 124_655 50_454 ?
Mg1 Ga1 Mg2 111.20(6) 99_566 50_454 ?
Cu Ga1 Mg4 178.42(5) . . ?
Ga1 Ga1 Mg4 65.250(19) 50_454 . ?
Ga1 Ga1 Mg4 64.353(16) 32_544 . ?
Ga1 Ga1 Mg4 64.353(16) 83_445 . ?
Ga3 Ga1 Mg4 57.94(8) 76_445 . ?
Ga3 Ga1 Mg4 57.94(8) 27_544 . ?
Mg1 Ga1 Mg4 118.76(5) 124_655 . ?
Mg1 Ga1 Mg4 118.76(5) 99_566 . ?
Mg2 Ga1 Mg4 119.62(6) 50_454 . ?
Cu Ga1 Mg1 61.45(5) . 60_454 ?
Ga1 Ga1 Mg1 117.44(6) 50_454 60_454 ?
Ga1 Ga1 Mg1 64.45(3) 32_544 60_454 ?
Ga1 Ga1 Mg1 113.71(5) 83_445 60_454 ?
Ga3 Ga1 Mg1 69.04(9) 76_445 60_454 ?
Ga3 Ga1 Mg1 175.33(8) 27_544 60_454 ?
Mg1 Ga1 Mg1 115.17(9) 124_655 60_454 ?
Mg1 Ga1 Mg1 61.53(5) 99_566 60_454 ?
Mg2 Ga1 Mg1 60.98(7) 50_454 60_454 ?
Mg4 Ga1 Mg1 118.04(5) . 60_454 ?
Cu Ga1 Mg1 61.45(5) . 55_454 ?
Ga1 Ga1 Mg1 117.44(6) 50_454 55_454 ?
Ga1 Ga1 Mg1 113.71(5) 32_544 55_454 ?
Ga1 Ga1 Mg1 64.45(3) 83_445 55_454 ?
Ga3 Ga1 Mg1 175.33(8) 76_445 55_454 ?
Ga3 Ga1 Mg1 69.04(9) 27_544 55_454 ?
Mg1 Ga1 Mg1 61.53(5) 124_655 55_454 ?
Mg1 Ga1 Mg1 115.17(9) 99_566 55_454 ?
Mg2 Ga1 Mg1 60.98(7) 50_454 55_454 ?
Mg4 Ga1 Mg1 118.04(5) . 55_454 ?
Mg1 Ga1 Mg1 112.88(13) 60_454 55_454 ?
Cu Ga2 Ga2 117.64(3) . 50_454 ?
Cu Ga2 Cu 67.53(3) . 129 ?
Ga2 Ga2 Cu 115.26(4) 50_454 129 ?
Cu Ga2 Cu 67.53(3) . 149 ?
Ga2 Ga2 Cu 115.26(4) 50_454 149 ?
Cu Ga2 Cu 123.32(7) 129 149 ?
Cu Ga2 Ga2 113.23(3) . 53_455 ?
Ga2 Ga2 Ga2 120.0 50_454 53_455 ?
Cu Ga2 Ga2 59.58(3) 129 53_455 ?
Cu Ga2 Ga2 111.95(3) 149 53_455 ?
Cu Ga2 Ga2 113.23(3) . 33_545 ?
Ga2 Ga2 Ga2 120.0 50_454 33_545 ?
Cu Ga2 Ga2 111.95(3) 129 33_545 ?
Cu Ga2 Ga2 59.58(3) 149 33_545 ?
Ga2 Ga2 Ga2 60.0 53_455 33_545 ?
Cu Ga2 Mg1 64.11(6) . 124_655 ?
Ga2 Ga2 Mg1 65.00(3) 50_454 124_655 ?
Cu Ga2 Mg1 121.54(7) 129 124_655 ?
Cu Ga2 Mg1 62.65(5) 149 124_655 ?
Ga2 Ga2 Mg1 174.44(4) 53_455 124_655 ?
Ga2 Ga2 Mg1 115.92(6) 33_545 124_655 ?
Cu Ga2 Mg1 64.11(6) . 99_566 ?
Ga2 Ga2 Mg1 65.00(3) 50_454 99_566 ?
Cu Ga2 Mg1 62.65(5) 129 99_566 ?
Cu Ga2 Mg1 121.54(7) 149 99_566 ?
Ga2 Ga2 Mg1 115.92(6) 53_455 99_566 ?
Ga2 Ga2 Mg1 174.44(4) 33_545 99_566 ?
Mg1 Ga2 Mg1 67.85(12) 124_655 99_566 ?
Cu Ga2 Mg3 177.08(5) . 169_556 ?
Ga2 Ga2 Mg3 65.28(2) 50_454 169_556 ?
Cu Ga2 Mg3 111.55(3) 129 169_556 ?
Cu Ga2 Mg3 111.55(3) 149 169_556 ?
Ga2 Ga2 Mg3 64.324(17) 53_455 169_556 ?
Ga2 Ga2 Mg3 64.324(17) 33_545 169_556 ?
Mg1 Ga2 Mg3 118.17(6) 124_655 169_556 ?
Mg1 Ga2 Mg3 118.17(6) 99_566 169_556 ?
Cu Ga2 Mg2 116.26(9) . 99_566 ?
Ga2 Ga2 Mg2 65.65(3) 50_454 99_566 ?
Cu Ga2 Mg2 58.19(8) 129 99_566 ?
Cu Ga2 Mg2 175.51(9) 149 99_566 ?
Ga2 Ga2 Mg2 64.71(3) 53_455 99_566 ?
Ga2 Ga2 Mg2 116.01(7) 33_545 99_566 ?
Mg1 Ga2 Mg2 120.76(6) 124_655 99_566 ?
Mg1 Ga2 Mg2 62.94(10) 99_566 99_566 ?
Mg3 Ga2 Mg2 64.53(9) 169_556 99_566 ?
Cu Ga2 Mg2 116.26(9) . 124_655 ?
Ga2 Ga2 Mg2 65.65(3) 50_454 124_655 ?
Cu Ga2 Mg2 175.51(9) 129 124_655 ?
Cu Ga2 Mg2 58.19(8) 149 124_655 ?
Ga2 Ga2 Mg2 116.01(7) 53_455 124_655 ?
Ga2 Ga2 Mg2 64.71(3) 33_545 124_655 ?
Mg1 Ga2 Mg2 62.94(10) 124_655 124_655 ?
Mg1 Ga2 Mg2 120.76(6) 99_566 124_655 ?
Mg3 Ga2 Mg2 64.53(9) 169_556 124_655 ?
Mg2 Ga2 Mg2 119.94(15) 99_566 124_655 ?
Ga3 Ga3 Mg4 180.0(2) 97 . ?
Ga3 Ga3 Ga1 116.32(8) 97 32_544 ?
Mg4 Ga3 Ga1 63.68(8) . 32_544 ?
Ga3 Ga3 Ga1 116.32(8) 97 55_454 ?
Mg4 Ga3 Ga1 63.68(8) . 55_454 ?
Ga1 Ga3 Ga1 52.30(5) 32_544 55_454 ?
Ga3 Ga3 Ga1 116.32(8) 97 83_445 ?
Mg4 Ga3 Ga1 63.68(8) . 83_445 ?
Ga1 Ga3 Ga1 54.21(6) 32_544 83_445 ?
Ga1 Ga3 Ga1 101.84(9) 55_454 83_445 ?
Ga3 Ga3 Ga1 116.32(8) 97 76_445 ?
Mg4 Ga3 Ga1 63.68(8) . 76_445 ?
Ga1 Ga3 Ga1 101.84(9) 32_544 76_445 ?
Ga1 Ga3 Ga1 54.21(6) 55_454 76_445 ?
Ga1 Ga3 Ga1 127.35(15) 83_445 76_445 ?
Ga3 Ga3 Ga1 116.32(8) 97 27_544 ?
Mg4 Ga3 Ga1 63.68(8) . 27_544 ?
Ga1 Ga3 Ga1 127.35(15) 32_544 27_544 ?
Ga1 Ga3 Ga1 101.84(9) 55_454 27_544 ?
Ga1 Ga3 Ga1 101.84(9) 83_445 27_544 ?
Ga1 Ga3 Ga1 52.30(5) 76_445 27_544 ?
Ga3 Ga3 Ga1 116.32(8) 97 60_454 ?
Mg4 Ga3 Ga1 63.68(8) . 60_454 ?
Ga1 Ga3 Ga1 101.84(9) 32_544 60_454 ?
Ga1 Ga3 Ga1 127.35(15) 55_454 60_454 ?
Ga1 Ga3 Ga1 52.30(5) 83_445 60_454 ?
Ga1 Ga3 Ga1 101.84(9) 76_445 60_454 ?
Ga1 Ga3 Ga1 54.21(6) 27_544 60_454 ?
Cu Mg1 Cu 108.34(11) 78_445 34_544 ?
Cu Mg1 Cu 57.29(5) 78_445 100_665 ?
Cu Mg1 Cu 142.26(14) 34_544 100_665 ?
Cu Mg1 Cu 142.26(14) 78_445 147_565 ?
Cu Mg1 Cu 57.29(5) 34_544 147_565 ?
Cu Mg1 Cu 110.36(10) 100_665 147_565 ?
Cu Mg1 Ga2 93.89(10) 78_445 147_565 ?
Cu Mg1 Ga2 51.87(5) 34_544 147_565 ?
Cu Mg1 Ga2 92.11(9) 100_665 147_565 ?
Cu Mg1 Ga2 48.93(5) 147_565 147_565 ?
Cu Mg1 Ga2 51.87(5) 78_445 100_665 ?
Cu Mg1 Ga2 93.89(10) 34_544 100_665 ?
Cu Mg1 Ga2 48.93(5) 100_665 100_665 ?
Cu Mg1 Ga2 92.11(9) 147_565 100_665 ?
Ga2 Mg1 Ga2 49.99(7) 147_565 100_665 ?
Cu Mg1 Ga1 148.65(9) 78_445 147_565 ?
Cu Mg1 Ga1 99.51(4) 34_544 147_565 ?
Cu Mg1 Ga1 91.78(9) 100_665 147_565 ?
Cu Mg1 Ga1 48.21(5) 147_565 147_565 ?
Ga2 Mg1 Ga1 92.10(7) 147_565 147_565 ?
Ga2 Mg1 Ga1 113.31(10) 100_665 147_565 ?
Cu Mg1 Ga1 99.51(4) 78_445 100_665 ?
Cu Mg1 Ga1 148.65(9) 34_544 100_665 ?
Cu Mg1 Ga1 48.21(5) 100_665 100_665 ?
Cu Mg1 Ga1 91.78(9) 147_565 100_665 ?
Ga2 Mg1 Ga1 113.31(10) 147_565 100_665 ?
Ga2 Mg1 Ga1 92.10(7) 100_665 100_665 ?
Ga1 Mg1 Ga1 50.28(7) 147_565 100_665 ?
Cu Mg1 Ga1 91.50(9) 78_445 34_544 ?
Cu Mg1 Ga1 47.69(5) 34_544 34_544 ?
Cu Mg1 Ga1 148.19(9) 100_665 34_544 ?
Cu Mg1 Ga1 98.15(4) 147_565 34_544 ?
Ga2 Mg1 Ga1 96.39(8) 147_565 34_544 ?
Ga2 Mg1 Ga1 118.41(12) 100_665 34_544 ?
Ga1 Mg1 Ga1 118.36(6) 147_565 34_544 ?
Ga1 Mg1 Ga1 147.28(13) 100_665 34_544 ?
Cu Mg1 Ga1 47.69(5) 78_445 78_445 ?
Cu Mg1 Ga1 91.50(9) 34_544 78_445 ?
Cu Mg1 Ga1 98.15(4) 100_665 78_445 ?
Cu Mg1 Ga1 148.19(9) 147_565 78_445 ?
Ga2 Mg1 Ga1 118.41(12) 147_565 78_445 ?
Ga2 Mg1 Ga1 96.39(8) 100_665 78_445 ?
Ga1 Mg1 Ga1 147.28(13) 147_565 78_445 ?
Ga1 Mg1 Ga1 118.36(6) 100_665 78_445 ?
Ga1 Mg1 Ga1 51.10(6) 34_544 78_445 ?
Cu Mg1 Mg2 54.21(6) 78_445 . ?
Cu Mg1 Mg2 54.21(6) 34_544 . ?
Cu Mg1 Mg2 100.90(10) 100_665 . ?
Cu Mg1 Mg2 100.90(10) 147_565 . ?
Ga2 Mg1 Mg2 59.68(11) 147_565 . ?
Ga2 Mg1 Mg2 59.68(11) 100_665 . ?
Ga1 Mg1 Mg2 149.11(9) 147_565 . ?
Ga1 Mg1 Mg2 149.11(9) 100_665 . ?
Ga1 Mg1 Mg2 58.74(11) 34_544 . ?
Ga1 Mg1 Mg2 58.74(11) 78_445 . ?
Cu Mg1 Mg1 57.04(7) 78_445 152_565 ?
Cu Mg1 Mg1 149.33(17) 34_544 152_565 ?
Cu Mg1 Mg1 56.92(8) 100_665 152_565 ?
Cu Mg1 Mg1 151.17(18) 147_565 152_565 ?
Ga2 Mg1 Mg1 144.99(4) 147_565 152_565 ?
Ga2 Mg1 Mg1 95.00(4) 100_665 152_565 ?
Ga1 Mg1 Mg1 103.73(13) 147_565 152_565 ?
Ga1 Mg1 Mg1 60.11(9) 100_665 152_565 ?
Ga1 Mg1 Mg1 102.85(12) 34_544 152_565 ?
Ga1 Mg1 Mg1 58.37(9) 78_445 152_565 ?
Mg2 Mg1 Mg1 106.81(12) . 152_565 ?
Cu Mg2 Cu 116.79(7) 78_445 34_544 ?
Cu Mg2 Cu 116.79(7) 78_445 50_454 ?
Cu Mg2 Cu 116.79(7) 34_544 50_454 ?
Cu Mg2 Ga2 95.16(6) 78_445 108_656 ?
Cu Mg2 Ga2 144.86(13) 34_544 108_656 ?
Cu Mg2 Ga2 52.24(4) 50_454 108_656 ?
Cu Mg2 Ga2 95.16(6) 78_445 147_565 ?
Cu Mg2 Ga2 52.24(4) 34_544 147_565 ?
Cu Mg2 Ga2 144.86(13) 50_454 147_565 ?
Ga2 Mg2 Ga2 114.19(18) 108_656 147_565 ?
Cu Mg2 Ga2 144.86(13) 78_445 104_566 ?
Cu Mg2 Ga2 52.24(4) 34_544 104_566 ?
Cu Mg2 Ga2 95.16(6) 50_454 104_566 ?
Ga2 Mg2 Ga2 93.29(13) 108_656 104_566 ?
Ga2 Mg2 Ga2 50.59(7) 147_565 104_566 ?
Cu Mg2 Ga2 144.86(13) 78_445 175_556 ?
Cu Mg2 Ga2 95.16(6) 34_544 175_556 ?
Cu Mg2 Ga2 52.24(4) 50_454 175_556 ?
Ga2 Mg2 Ga2 50.59(7) 108_656 175_556 ?
Ga2 Mg2 Ga2 93.29(13) 147_565 175_556 ?
Ga2 Mg2 Ga2 48.70(6) 104_566 175_556 ?
Cu Mg2 Ga2 52.24(4) 78_445 131_655 ?
Cu Mg2 Ga2 144.86(13) 34_544 131_655 ?
Cu Mg2 Ga2 95.16(6) 50_454 131_655 ?
Ga2 Mg2 Ga2 48.70(6) 108_656 131_655 ?
Ga2 Mg2 Ga2 93.29(13) 147_565 131_655 ?
Ga2 Mg2 Ga2 114.19(18) 104_566 131_655 ?
Ga2 Mg2 Ga2 93.29(13) 175_556 131_655 ?
Cu Mg2 Ga2 52.24(4) 78_445 100_665 ?
Cu Mg2 Ga2 95.16(6) 34_544 100_665 ?
Cu Mg2 Ga2 144.86(13) 50_454 100_665 ?
Ga2 Mg2 Ga2 93.29(13) 108_656 100_665 ?
Ga2 Mg2 Ga2 48.70(6) 147_565 100_665 ?
Ga2 Mg2 Ga2 93.29(13) 104_566 100_665 ?
Ga2 Mg2 Ga2 114.19(18) 175_556 100_665 ?
Ga2 Mg2 Ga2 50.59(7) 131_655 100_665 ?
Cu Mg2 Ga1 95.30(14) 78_445 34_544 ?
Cu Mg2 Ga1 49.16(7) 34_544 34_544 ?
Cu Mg2 Ga1 95.30(14) 50_454 34_544 ?
Ga2 Mg2 Ga1 146.99(12) 108_656 34_544 ?
Ga2 Mg2 Ga1 95.90(5) 147_565 34_544 ?
Ga2 Mg2 Ga1 95.90(5) 104_566 34_544 ?
Ga2 Mg2 Ga1 117.66(6) 175_556 34_544 ?
Ga2 Mg2 Ga1 146.99(12) 131_655 34_544 ?
Ga2 Mg2 Ga1 117.66(6) 100_665 34_544 ?
Cu Mg2 Ga1 95.30(14) 78_445 50_454 ?
Cu Mg2 Ga1 95.30(14) 34_544 50_454 ?
Cu Mg2 Ga1 49.16(7) 50_454 50_454 ?
Ga2 Mg2 Ga1 95.90(5) 108_656 50_454 ?
Ga2 Mg2 Ga1 146.99(12) 147_565 50_454 ?
Ga2 Mg2 Ga1 117.66(6) 104_566 50_454 ?
Ga2 Mg2 Ga1 95.90(5) 175_556 50_454 ?
Ga2 Mg2 Ga1 117.66(6) 131_655 50_454 ?
Ga2 Mg2 Ga1 146.99(12) 100_665 50_454 ?
Ga1 Mg2 Ga1 51.97(9) 34_544 50_454 ?
Cu Mg2 Ga1 49.16(7) 78_445 78_445 ?
Cu Mg2 Ga1 95.30(14) 34_544 78_445 ?
Cu Mg2 Ga1 95.30(14) 50_454 78_445 ?
Ga2 Mg2 Ga1 117.66(6) 108_656 78_445 ?
Ga2 Mg2 Ga1 117.66(6) 147_565 78_445 ?
Ga2 Mg2 Ga1 146.99(12) 104_566 78_445 ?
Ga2 Mg2 Ga1 146.99(12) 175_556 78_445 ?
Ga2 Mg2 Ga1 95.90(5) 131_655 78_445 ?
Ga2 Mg2 Ga1 95.90(5) 100_665 78_445 ?
Ga1 Mg2 Ga1 51.97(9) 34_544 78_445 ?
Ga1 Mg2 Ga1 51.97(9) 50_454 78_445 ?
Ga2 Mg3 Ga2 49.43(4) 104_566 175_556 ?
Ga2 Mg3 Ga2 95.015(8) 104_566 108_656 ?
Ga2 Mg3 Ga2 51.35(3) 175_556 108_656 ?
Ga2 Mg3 Ga2 51.35(3) 104_566 147_565 ?
Ga2 Mg3 Ga2 95.015(8) 175_556 147_565 ?
Ga2 Mg3 Ga2 116.726(12) 108_656 147_565 ?
Ga2 Mg3 Ga2 116.726(12) 104_566 131_655 ?
Ga2 Mg3 Ga2 95.015(8) 175_556 131_655 ?
Ga2 Mg3 Ga2 49.43(4) 108_656 131_655 ?
Ga2 Mg3 Ga2 95.015(8) 147_565 131_655 ?
Ga2 Mg3 Ga2 95.015(8) 104_566 100_665 ?
Ga2 Mg3 Ga2 116.726(12) 175_556 100_665 ?
Ga2 Mg3 Ga2 95.015(8) 108_656 100_665 ?
Ga2 Mg3 Ga2 49.43(4) 147_565 100_665 ?
Ga2 Mg3 Ga2 51.35(3) 131_655 100_665 ?
Ga2 Mg3 Ga2 145.61(3) 104_566 125_655 ?
Ga2 Mg3 Ga2 145.61(3) 175_556 125_655 ?
Ga2 Mg3 Ga2 116.726(12) 108_656 125_655 ?
Ga2 Mg3 Ga2 116.726(12) 147_565 125_655 ?
Ga2 Mg3 Ga2 95.015(8) 131_655 125_655 ?
Ga2 Mg3 Ga2 95.015(8) 100_665 125_655 ?
Ga2 Mg3 Ga2 95.015(8) 104_566 153_565 ?
Ga2 Mg3 Ga2 116.726(12) 175_556 153_565 ?
Ga2 Mg3 Ga2 145.61(3) 108_656 153_565 ?
Ga2 Mg3 Ga2 95.015(8) 147_565 153_565 ?
Ga2 Mg3 Ga2 145.61(3) 131_655 153_565 ?
Ga2 Mg3 Ga2 116.726(12) 100_665 153_565 ?
Ga2 Mg3 Ga2 51.35(3) 125_655 153_565 ?
Ga2 Mg3 Ga2 116.726(12) 104_566 169_556 ?
Ga2 Mg3 Ga2 95.015(8) 175_556 169_556 ?
Ga2 Mg3 Ga2 95.015(8) 108_656 169_556 ?
Ga2 Mg3 Ga2 145.61(3) 147_565 169_556 ?
Ga2 Mg3 Ga2 116.726(12) 131_655 169_556 ?
Ga2 Mg3 Ga2 145.61(3) 100_665 169_556 ?
Ga2 Mg3 Ga2 51.35(3) 125_655 169_556 ?
Ga2 Mg3 Ga2 51.35(3) 153_565 169_556 ?
Ga2 Mg3 Ga2 145.61(3) 104_566 150_665 ?
Ga2 Mg3 Ga2 145.61(3) 175_556 150_665 ?
Ga2 Mg3 Ga2 95.015(8) 108_656 150_665 ?
Ga2 Mg3 Ga2 95.015(8) 147_565 150_665 ?
Ga2 Mg3 Ga2 51.35(3) 131_655 150_665 ?
Ga2 Mg3 Ga2 51.35(3) 100_665 150_665 ?
Ga2 Mg3 Ga2 49.43(4) 125_655 150_665 ?
Ga2 Mg3 Ga2 95.015(8) 153_565 150_665 ?
Ga2 Mg3 Ga2 95.015(8) 169_556 150_665 ?
Ga2 Mg3 Ga2 95.015(8) 104_566 122_656 ?
Ga2 Mg3 Ga2 51.35(3) 175_556 122_656 ?
Ga2 Mg3 Ga2 51.35(3) 108_656 122_656 ?
Ga2 Mg3 Ga2 145.61(3) 147_565 122_656 ?
Ga2 Mg3 Ga2 95.015(8) 131_655 122_656 ?
Ga2 Mg3 Ga2 145.61(3) 100_665 122_656 ?
Ga2 Mg3 Ga2 95.015(8) 125_655 122_656 ?
Ga2 Mg3 Ga2 95.015(8) 153_565 122_656 ?
Ga2 Mg3 Ga2 49.43(4) 169_556 122_656 ?
Ga2 Mg3 Ga2 116.726(12) 150_665 122_656 ?
Ga2 Mg3 Ga2 51.35(3) 104_566 178_566 ?
Ga2 Mg3 Ga2 95.015(8) 175_556 178_566 ?
Ga2 Mg3 Ga2 145.61(3) 108_656 178_566 ?
Ga2 Mg3 Ga2 51.35(3) 147_565 178_566 ?
Ga2 Mg3 Ga2 145.61(3) 131_655 178_566 ?
Ga2 Mg3 Ga2 95.015(8) 100_665 178_566 ?
Ga2 Mg3 Ga2 95.015(8) 125_655 178_566 ?
Ga2 Mg3 Ga2 49.43(4) 153_565 178_566 ?
Ga2 Mg3 Ga2 95.015(8) 169_556 178_566 ?
Ga2 Mg3 Ga2 116.726(12) 150_665 178_566 ?
Ga2 Mg3 Ga2 116.726(12) 122_656 178_566 ?
Ga3 Mg4 Ga3 109.5 . 76_445 ?
Ga3 Mg4 Ga3 109.5 . 27_544 ?
Ga3 Mg4 Ga3 109.5 76_445 27_544 ?
Ga3 Mg4 Ga3 109.5 . 50_454 ?
Ga3 Mg4 Ga3 109.5 76_445 50_454 ?
Ga3 Mg4 Ga3 109.5 27_544 50_454 ?
Ga3 Mg4 Ga1 58.378(5) . 32_544 ?
Ga3 Mg4 Ga1 58.378(5) 76_445 32_544 ?
Ga3 Mg4 Ga1 100.514(19) 27_544 32_544 ?
Ga3 Mg4 Ga1 150.015(19) 50_454 32_544 ?
Ga3 Mg4 Ga1 58.378(5) . 55_454 ?
Ga3 Mg4 Ga1 58.378(5) 76_445 55_454 ?
Ga3 Mg4 Ga1 150.015(19) 27_544 55_454 ?
Ga3 Mg4 Ga1 100.514(19) 50_454 55_454 ?
Ga1 Mg4 Ga1 49.50(4) 32_544 55_454 ?
Ga3 Mg4 Ga1 58.378(5) . 83_445 ?
Ga3 Mg4 Ga1 100.514(19) 76_445 83_445 ?
Ga3 Mg4 Ga1 58.378(5) 27_544 83_445 ?
Ga3 Mg4 Ga1 150.015(19) 50_454 83_445 ?
Ga1 Mg4 Ga1 51.29(3) 32_544 83_445 ?
Ga1 Mg4 Ga1 95.028(7) 55_454 83_445 ?
Ga3 Mg4 Ga1 150.015(19) . 78_445 ?
Ga3 Mg4 Ga1 100.514(19) 76_445 78_445 ?
Ga3 Mg4 Ga1 58.378(5) 27_544 78_445 ?
Ga3 Mg4 Ga1 58.378(5) 50_454 78_445 ?
Ga1 Mg4 Ga1 145.56(3) 32_544 78_445 ?
Ga1 Mg4 Ga1 145.56(3) 55_454 78_445 ?
Ga1 Mg4 Ga1 116.747(12) 83_445 78_445 ?
Ga3 Mg4 Ga1 58.378(5) . 76_445 ?
Ga3 Mg4 Ga1 100.514(19) 76_445 76_445 ?
Ga3 Mg4 Ga1 150.015(19) 27_544 76_445 ?
Ga3 Mg4 Ga1 58.378(5) 50_454 76_445 ?
Ga1 Mg4 Ga1 95.028(7) 32_544 76_445 ?
Ga1 Mg4 Ga1 51.29(3) 55_454 76_445 ?
Ga1 Mg4 Ga1 116.747(12) 83_445 76_445 ?
Ga1 Mg4 Ga1 116.747(12) 78_445 76_445 ?
Ga3 Mg4 Ga1 58.378(5) . 27_544 ?
Ga3 Mg4 Ga1 150.015(19) 76_445 27_544 ?
Ga3 Mg4 Ga1 100.514(19) 27_544 27_544 ?
Ga3 Mg4 Ga1 58.378(5) 50_454 27_544 ?
Ga1 Mg4 Ga1 116.747(12) 32_544 27_544 ?
Ga1 Mg4 Ga1 95.028(7) 55_454 27_544 ?
Ga1 Mg4 Ga1 95.028(7) 83_445 27_544 ?
Ga1 Mg4 Ga1 95.028(7) 78_445 27_544 ?
Ga1 Mg4 Ga1 49.50(4) 76_445 27_544 ?
Ga3 Mg4 Ga1 58.378(5) . 60_454 ?
Ga3 Mg4 Ga1 150.015(19) 76_445 60_454 ?
Ga3 Mg4 Ga1 58.378(5) 27_544 60_454 ?
Ga3 Mg4 Ga1 100.514(19) 50_454 60_454 ?
Ga1 Mg4 Ga1 95.028(7) 32_544 60_454 ?
Ga1 Mg4 Ga1 116.747(12) 55_454 60_454 ?
Ga1 Mg4 Ga1 49.50(4) 83_445 60_454 ?
Ga1 Mg4 Ga1 95.028(7) 78_445 60_454 ?
Ga1 Mg4 Ga1 95.028(7) 76_445 60_454 ?
Ga1 Mg4 Ga1 51.29(3) 27_544 60_454 ?
Ga3 Mg4 Ga1 100.514(19) . 5 ?
Ga3 Mg4 Ga1 150.015(19) 76_445 5 ?
Ga3 Mg4 Ga1 58.378(5) 27_544 5 ?
Ga3 Mg4 Ga1 58.378(5) 50_454 5 ?
Ga1 Mg4 Ga1 145.56(3) 32_544 5 ?
Ga1 Mg4 Ga1 145.56(3) 55_454 5 ?
Ga1 Mg4 Ga1 95.028(7) 83_445 5 ?
Ga1 Mg4 Ga1 49.50(4) 78_445 5 ?
Ga1 Mg4 Ga1 95.028(7) 76_445 5 ?
Ga1 Mg4 Ga1 51.29(3) 27_544 5 ?
Ga1 Mg4 Ga1 51.29(3) 60_454 5 ?

loop_
_geom_bond_atom_site_label_1
_geom_bond_atom_site_label_2
_geom_bond_distance
_geom_bond_site_symmetry_2
_geom_bond_publ_flag
Cu Ga2 2.4430(17) . ?
Cu Ga1 2.4511(17) . ?
Cu Ga2 2.5785(11) 149 ?
Cu Ga2 2.5785(11) 129 ?
Cu Mg2 2.7715(15) 50_454 ?
Cu Cu 2.7932(16) 129 ?
Cu Cu 2.7932(16) 149 ?
Cu Mg1 2.911(2) 60_454 ?
Cu Mg1 2.911(2) 55_454 ?
Cu Mg1 2.915(2) 124_655 ?
Cu Mg1 2.915(2) 99_566 ?
Ga1 Ga1 2.613(2) 50_454 ?
Ga1 Ga1 2.7010(18) 32_544 ?
Ga1 Ga1 2.7010(18) 83_445 ?
Ga1 Ga3 2.964(2) 76_445 ?
Ga1 Ga3 2.964(2) 27_544 ?
Ga1 Mg1 3.075(3) 124_655 ?
Ga1 Mg1 3.075(3) 99_566 ?
Ga1 Mg2 3.082(5) 50_454 ?
Ga1 Mg4 3.1202(10) . ?
Ga1 Mg1 3.131(3) 60_454 ?
Ga1 Mg1 3.131(3) 55_454 ?
Ga2 Ga2 2.520(2) 50_454 ?
Ga2 Cu 2.5785(11) 129 ?
Ga2 Cu 2.5785(11) 149 ?
Ga2 Ga2 2.6115(18) 53_455 ?
Ga2 Ga2 2.6115(18) 33_545 ?
Ga2 Mg1 2.982(3) 124_655 ?
Ga2 Mg1 2.982(3) 99_566 ?
Ga2 Mg3 3.0136(10) 169_556 ?
Ga2 Mg2 3.056(3) 99_566 ?
Ga2 Mg2 3.056(3) 124_655 ?
Ga3 Ga3 2.701(9) 97 ?
Ga3 Mg4 2.950(4) . ?
Ga3 Ga1 2.964(2) 32_544 ?
Ga3 Ga1 2.964(2) 55_454 ?
Ga3 Ga1 2.964(2) 83_445 ?
Ga3 Ga1 2.964(2) 76_445 ?
Ga3 Ga1 2.964(2) 27_544 ?
Ga3 Ga1 2.964(2) 60_454 ?
Mg1 Cu 2.911(2) 78_445 ?
Mg1 Cu 2.911(2) 34_544 ?
Mg1 Cu 2.915(2) 100_665 ?
Mg1 Cu 2.915(2) 147_565 ?
Mg1 Ga2 2.982(3) 147_565 ?
Mg1 Ga2 2.982(3) 100_665 ?
Mg1 Ga1 3.075(3) 147_565 ?
Mg1 Ga1 3.075(3) 100_665 ?
Mg1 Ga1 3.131(3) 34_544 ?
Mg1 Ga1 3.131(3) 78_445 ?
Mg1 Mg2 3.153(4) . ?
Mg1 Mg1 3.175(3) 152_565 ?
Mg2 Cu 2.7715(15) 78_445 ?
Mg2 Cu 2.7715(15) 34_544 ?
Mg2 Cu 2.7715(15) 50_454 ?
Mg2 Ga2 3.056(3) 108_656 ?
Mg2 Ga2 3.056(3) 147_565 ?
Mg2 Ga2 3.056(3) 104_566 ?
Mg2 Ga2 3.056(3) 175_556 ?
Mg2 Ga2 3.056(3) 131_655 ?
Mg2 Ga2 3.056(3) 100_665 ?
Mg2 Ga1 3.082(5) 34_544 ?
Mg2 Ga1 3.082(5) 50_454 ?
Mg2 Ga1 3.082(5) 78_445 ?
Mg3 Ga2 3.0136(10) 104_566 ?
Mg3 Ga2 3.0136(10) 175_556 ?
Mg3 Ga2 3.0136(10) 108_656 ?
Mg3 Ga2 3.0136(10) 147_565 ?
Mg3 Ga2 3.0136(10) 131_655 ?
Mg3 Ga2 3.0136(10) 100_665 ?
Mg3 Ga2 3.0136(10) 125_655 ?
Mg3 Ga2 3.0136(10) 153_565 ?
Mg3 Ga2 3.0136(10) 169_556 ?
Mg3 Ga2 3.0136(10) 150_665 ?
Mg3 Ga2 3.0136(10) 122_656 ?
Mg3 Ga2 3.0136(10) 178_566 ?
Mg4 Ga3 2.950(4) 76_445 ?
Mg4 Ga3 2.950(4) 27_544 ?
Mg4 Ga3 2.950(4) 50_454 ?
Mg4 Ga1 3.1202(10) 32_544 ?
Mg4 Ga1 3.1202(10) 55_454 ?
Mg4 Ga1 3.1202(10) 83_445 ?
Mg4 Ga1 3.1202(10) 78_445 ?
Mg4 Ga1 3.1202(10) 76_445 ?
Mg4 Ga1 3.1202(10) 27_544 ?
Mg4 Ga1 3.1202(10) 60_454 ?
Mg4 Ga1 3.1202(10) 5 ?
